data_7125061
loop_
_publ_author_name
'Duncan, Andrew J. E.'
'Dudovitz, Roxanne L.'
'Dudovitz, Shawna J.'
'Stojakovi\'c, Jelena'
'Mariappan, S. V. Santhana'
'MacGillivray, Leonard R.'

_publ_section_title
;
 Quantitative and regiocontrolled cross-photocycloaddition of the
 anticancer drug 5-fluorouracil achieved in a cocrystal.
;
_journal_issue 89
_journal_name_full 'Chemical communications (Cambridge, England)'
_journal_page_first 13109
_journal_page_last 13111
_journal_paper_doi 10.1039/c6cc06570h
_journal_volume 52
_journal_year 2016
_chemical_formula_moiety 'C12 H10 N2, 2(C4 H3 F N2 O2)'
_chemical_formula_sum 'C20 H16 F2 N6 O4'
_chemical_formula_weight 442.39
_chemical_name_common '5-fluorouracil, 2,2'-bpe'
_chemical_name_systematic
;
5-fluoro-1H,3H-pyrimidine-2,4-dione, 1,2-bis(2-pyridyl)ethylene
;
_chemical_properties_physical Photo-sensitive
_space_group_crystal_system triclinic
_space_group_IT_number 2
_space_group_name_Hall '-P 1'
_space_group_name_H-M_alt 'P -1'
_atom_sites_solution_hydrogens mixed
_audit_creation_date 2016-05-26
_audit_creation_method
;
Olex2 1.2
(compiled 2016.02.16 svn.r3265 for OlexSys, GUI svn.r5155)
;
_audit_update_record
;
2016-05-26 deposited with the CCDC.
2016-10-05 downloaded from the CCDC.
;
_cell_angle_alpha 107.757(5)
_cell_angle_beta 97.878(5)
_cell_angle_gamma 93.199(5)
_cell_formula_units_Z 1
_cell_length_a 5.502(2)
_cell_length_b 8.865(3)
_cell_length_c 10.409(5)
_cell_measurement_reflns_used 1528
_cell_measurement_temperature 190(2)
_cell_measurement_theta_max 50.26
_cell_measurement_theta_min 7.517
_cell_volume 476.4(3)
_computing_cell_refinement 'apexII (Bruker AXS, 2010)'
_computing_data_collection 'apexII (Bruker AXS, 2010)'
_computing_data_reduction 'apexII (Bruker AXS, 2010)'
_computing_molecular_graphics 'Olex2 (Dolomanov et al., 2009)'
_computing_publication_material 'Olex2 (Dolomanov et al., 2009)'
_computing_structure_refinement 'ShelXL (Sheldrick, 2015)'
_computing_structure_solution 'ShelXT (Sheldrick, 2015)'
_diffrn_ambient_temperature 190.15
_diffrn_measured_fraction_theta_full 0.998
_diffrn_measured_fraction_theta_max 0.993
_diffrn_measurement_device_type 'Bruker Nonius APEX II Kappa'
_diffrn_measurement_method 'CCD phi and omega scans'
_diffrn_radiation_type MoK\a
_diffrn_radiation_wavelength 0.71073
_diffrn_reflns_av_R_equivalents 0.0345
_diffrn_reflns_av_unetI/netI 0.0411
_diffrn_reflns_Laue_measured_fraction_full 0.998
_diffrn_reflns_Laue_measured_fraction_max 0.993
_diffrn_reflns_limit_h_max 6
_diffrn_reflns_limit_h_min -6
_diffrn_reflns_limit_k_max 10
_diffrn_reflns_limit_k_min -10
_diffrn_reflns_limit_l_max 12
_diffrn_reflns_limit_l_min -12
_diffrn_reflns_number 4836
_diffrn_reflns_point_group_measured_fraction_full 0.998
_diffrn_reflns_point_group_measured_fraction_max 0.993
_diffrn_reflns_theta_full 25.242
_diffrn_reflns_theta_max 25.341
_diffrn_reflns_theta_min 3.663
_exptl_absorpt_coefficient_mu 0.124
_exptl_absorpt_correction_type multi-scan
_exptl_absorpt_process_details 'SADABS (Sheldrick, 2008)'
_exptl_crystal_colour colorless
_exptl_crystal_density_diffrn 1.542
_exptl_crystal_description plate-like
_exptl_crystal_F_000 228
_exptl_crystal_recrystallization_method 'Re-crystallisation from solvent'
_exptl_crystal_size_max 0.34
_exptl_crystal_size_mid 0.29
_exptl_crystal_size_min 0.07
_exptl_transmission_factor_max 0.955
_exptl_transmission_factor_min 0.777
_refine_diff_density_max 0.289
_refine_diff_density_min -0.267
_refine_diff_density_rms 0.049
_refine_ls_extinction_method none
_refine_ls_goodness_of_fit_ref 1.015
_refine_ls_hydrogen_treatment mixed
_refine_ls_matrix_type full
_refine_ls_number_parameters 153
_refine_ls_number_reflns 1732
_refine_ls_number_restraints 0
_refine_ls_restrained_S_all 1.015
_refine_ls_R_factor_all 0.0708
_refine_ls_R_factor_gt 0.0441
_refine_ls_shift/su_max 0.000
_refine_ls_shift/su_mean 0.000
_refine_ls_structure_factor_coef Fsqd
_refine_ls_weighting_details 'w=1/[\s^2^(Fo^2^)+(0.0481P)^2^+0.2265P] where P=(Fo^2^+2Fc^2^)/3'
_refine_ls_weighting_scheme calc
_refine_ls_wR_factor_gt 0.0982
_refine_ls_wR_factor_ref 0.1109
_reflns_Friedel_coverage 0.000
_reflns_number_gt 1233
_reflns_number_total 1732
_reflns_threshold_expression 'I > 2\s(I)'
_cod_data_source_file c6cc06570h2.cif
_cod_data_source_block mcg1423
_cod_database_code 7125061
_shelxl_version_number 2014/6
_shelx_space_group_comment
;
The symmetry employed for this shelxl refinement is uniquely defined
by the following loop, which should always be used as a source of
symmetry information in preference to the above space-group names.
They are only intended as comments.
;
_shelx_estimated_absorpt_t_max 0.991
_shelx_estimated_absorpt_t_min 0.959
_olex2_refinement_description
;
1. Fixed Uiso
 At 1.2 times of:
  All C(H) groups
2.a Aromatic/amide H refined with riding coordinates:
 C1(H1), C2(H2A), C3(H3A), C4(H4), C6(H6), C7(H7)
;
_olex2_submission_special_instructions 'No special instructions were received'
_solvent_exptl_crystal_recrystallization_method methanol

loop_
_space_group_symop_operation_xyz
'x, y, z'
'-x, -y, -z'

loop_
_atom_site_label
_atom_site_type_symbol
_atom_site_fract_x
_atom_site_fract_y
_atom_site_fract_z
_atom_site_U_iso_or_equiv
_atom_site_adp_type
_atom_site_occupancy
_atom_site_site_symmetry_order
_atom_site_calc_flag
_atom_site_refinement_flags_posn
F1 F 1.0891(2) 0.24349(16) 0.33310(13) 0.0341(4) Uani 1 1 d .
O1 O 0.3673(3) 0.54262(18) 0.14586(15) 0.0288(4) Uani 1 1 d .
O2 O 0.7495(3) 0.38418(19) 0.49351(14) 0.0306(4) Uani 1 1 d .
N1 N 0.8130(4) 0.8523(2) 0.11141(19) 0.0323(5) Uani 1 1 d .
N2 N 0.7044(3) 0.4065(2) 0.11088(18) 0.0221(4) Uani 1 1 d .
H2 H 0.688(4) 0.418(3) 0.026(2) 0.027(6) Uiso 1 1 d .
N3 N 0.5628(3) 0.4626(2) 0.31819(17) 0.0230(4) Uani 1 1 d .
H3 H 0.449(4) 0.508(3) 0.370(2) 0.034(7) Uiso 1 1 d .
C1 C 0.9453(4) 0.7947(3) 0.2003(3) 0.0355(6) Uani 1 1 d .
H1 H 1.0779 0.7362 0.1708 0.043 Uiso 1 1 calc R
C2 C 0.9032(4) 0.8143(3) 0.3317(2) 0.0357(6) Uani 1 1 d .
H2A H 1.0032 0.7711 0.3908 0.043 Uiso 1 1 calc R
C3 C 0.7112(5) 0.8986(3) 0.3737(2) 0.0402(7) Uani 1 1 d .
H3A H 0.6747 0.9145 0.4632 0.048 Uiso 1 1 calc R
C4 C 0.5717(4) 0.9600(3) 0.2849(2) 0.0345(6) Uani 1 1 d .
H4 H 0.4387 1.0191 0.3129 0.041 Uiso 1 1 calc R
C5 C 0.6265(4) 0.9351(3) 0.1549(2) 0.0252(5) Uani 1 1 d .
C6 C 0.4768(4) 1.0024(3) 0.0612(2) 0.0304(6) Uani 1 1 d .
H6 H 0.3372 1.0526 0.0908 0.037 Uiso 1 1 calc R
C7 C 0.8891(4) 0.3285(3) 0.1576(2) 0.0238(5) Uani 1 1 d .
H7 H 1.0020 0.2809 0.0999 0.029 Uiso 1 1 calc R
C8 C 0.9090(4) 0.3198(2) 0.2845(2) 0.0231(5) Uani 1 1 d .
C9 C 0.7416(4) 0.3893(3) 0.3759(2) 0.0223(5) Uani 1 1 d .
C10 C 0.5350(4) 0.4747(2) 0.1879(2) 0.0213(5) Uani 1 1 d .

loop_
_atom_site_aniso_label
_atom_site_aniso_U_11
_atom_site_aniso_U_22
_atom_site_aniso_U_33
_atom_site_aniso_U_23
_atom_site_aniso_U_13
_atom_site_aniso_U_12
F1 0.0312(7) 0.0457(9) 0.0322(7) 0.0183(6) 0.0070(6) 0.0222(6)
O1 0.0298(9) 0.0382(10) 0.0256(8) 0.0156(7) 0.0093(7) 0.0195(8)
O2 0.0347(9) 0.0422(10) 0.0215(9) 0.0148(7) 0.0099(7) 0.0180(8)
N1 0.0365(11) 0.0342(12) 0.0289(11) 0.0113(9) 0.0089(9) 0.0094(10)
N2 0.0263(10) 0.0279(11) 0.0152(10) 0.0088(8) 0.0058(7) 0.0103(8)
N3 0.0249(10) 0.0299(11) 0.0185(9) 0.0109(8) 0.0072(8) 0.0122(9)
C1 0.0304(13) 0.0335(14) 0.0437(15) 0.0104(12) 0.0090(11) 0.0154(11)
C2 0.0357(14) 0.0380(16) 0.0344(14) 0.0162(12) -0.0039(11) 0.0085(12)
C3 0.0484(16) 0.0515(17) 0.0245(13) 0.0154(12) 0.0085(11) 0.0123(13)
C4 0.0341(13) 0.0377(15) 0.0340(14) 0.0101(11) 0.0097(11) 0.0187(12)
C5 0.0266(12) 0.0210(12) 0.0273(12) 0.0075(9) 0.0014(10) 0.0051(10)
C6 0.0282(12) 0.0302(13) 0.0332(13) 0.0086(11) 0.0072(10) 0.0090(10)
C7 0.0213(11) 0.0253(13) 0.0249(12) 0.0056(9) 0.0076(9) 0.0070(10)
C8 0.0225(11) 0.0233(12) 0.0253(12) 0.0092(9) 0.0030(9) 0.0103(10)
C9 0.0234(11) 0.0230(12) 0.0218(12) 0.0083(9) 0.0035(9) 0.0061(10)
C10 0.0243(11) 0.0194(12) 0.0220(11) 0.0074(9) 0.0061(9) 0.0061(10)

loop_
_atom_type_symbol
_atom_type_description
_atom_type_scat_dispersion_real
_atom_type_scat_dispersion_imag
_atom_type_scat_source
C C 0.0033 0.0016 'International Tables Vol C Tables 4.2.6.8 and 6.1.1.4'
H H 0.0000 0.0000 'International Tables Vol C Tables 4.2.6.8 and 6.1.1.4'
F F 0.0171 0.0103 'International Tables Vol C Tables 4.2.6.8 and 6.1.1.4'
N N 0.0061 0.0033 'International Tables Vol C Tables 4.2.6.8 and 6.1.1.4'
O O 0.0106 0.0060 'International Tables Vol C Tables 4.2.6.8 and 6.1.1.4'

loop_
_geom_angle_atom_site_label_1
_geom_angle_atom_site_label_2
_geom_angle_atom_site_label_3
_geom_angle
_geom_angle_site_symmetry_1
C1 N1 C5 116.87(19) .
C7 N2 H2 122.2(13) .
C10 N2 H2 114.9(13) .
C10 N2 C7 122.86(18) .
C9 N3 H3 117.7(14) .
C9 N3 C10 126.77(17) .
C10 N3 H3 115.5(14) .
N1 C1 H1 117.6 .
N1 C1 C2 124.7(2) .
C2 C1 H1 117.6 .
C1 C2 H2A 121.3 .
C3 C2 C1 117.4(2) .
C3 C2 H2A 121.3 .
C2 C3 H3A 120.3 .
C2 C3 C4 119.4(2) .
C4 C3 H3A 120.3 .
C3 C4 H4 120.2 .
C3 C4 C5 119.5(2) .
C5 C4 H4 120.2 .
N1 C5 C4 122.1(2) .
N1 C5 C6 118.92(19) .
C4 C5 C6 119.01(19) .
C5 C6 H6 117.7 .
C6 C6 C5 124.6(3) 2_675
C6 C6 H6 117.7 2_675
N2 C7 H7 120.1 .
C8 C7 N2 119.83(18) .
C8 C7 H7 120.1 .
F1 C8 C9 116.75(18) .
C7 C8 F1 121.05(18) .
C7 C8 C9 122.21(19) .
O2 C9 N3 121.72(18) .
O2 C9 C8 125.19(19) .
N3 C9 C8 113.08(18) .
O1 C10 N2 123.11(19) .
O1 C10 N3 121.64(18) .
N2 C10 N3 115.25(18) .

loop_
_geom_bond_atom_site_label_1
_geom_bond_atom_site_label_2
_geom_bond_distance
_geom_bond_site_symmetry_2
F1 C8 1.357(2) .
O1 C10 1.231(2) .
O2 C9 1.234(2) .
N1 C1 1.339(3) .
N1 C5 1.344(3) .
N2 H2 0.92(2) .
N2 C7 1.377(3) .
N2 C10 1.360(3) .
N3 H3 0.92(2) .
N3 C9 1.378(3) .
N3 C10 1.381(3) .
C1 H1 0.9500 .
C1 C2 1.379(3) .
C2 H2A 0.9500 .
C2 C3 1.371(3) .
C3 H3A 0.9500 .
C3 C4 1.378(3) .
C4 H4 0.9500 .
C4 C5 1.381(3) .
C5 C6 1.475(3) .
C6 C6 1.322(5) 2_675
C6 H6 0.9500 .
C7 H7 0.9500 .
C7 C8 1.336(3) .
C8 C9 1.442(3) .

loop_
_geom_hbond_atom_site_label_D
_geom_hbond_atom_site_label_H
_geom_hbond_atom_site_label_A
_geom_hbond_distance_DH
_geom_hbond_distance_HA
_geom_hbond_distance_DA
_geom_hbond_angle_DHA
_geom_hbond_site_symmetry_A
N2 H2 O1 0.92(2) 1.91(2) 2.823(3) 174(2) 2_665
N3 H3 O2 0.92(2) 1.95(2) 2.863(2) 171(2) 2_666
C1 H1 O1 0.95 2.39 3.298(3) 160.7 1_655
C2 H2A O2 0.95 2.44 3.381(3) 169.4 2_766
C7 H7 N1 0.95 2.54 3.451(3) 161.9 2_765

loop_
_geom_torsion_atom_site_label_1
_geom_torsion_atom_site_label_2
_geom_torsion_atom_site_label_3
_geom_torsion_atom_site_label_4
_geom_torsion
_geom_torsion_site_symmetry_4
F1 C8 C9 O2 -0.2(3) .
F1 C8 C9 N3 -179.25(18) .
N1 C1 C2 C3 0.2(4) .
N1 C5 C6 C6 -5.3(4) 2_675
N2 C7 C8 F1 179.93(19) .
N2 C7 C8 C9 0.3(3) .
C1 N1 C5 C4 -0.2(3) .
C1 N1 C5 C6 179.4(2) .
C1 C2 C3 C4 -0.4(4) .
C2 C3 C4 C5 0.3(4) .
C3 C4 C5 N1 0.0(4) .
C3 C4 C5 C6 -179.6(2) .
C4 C5 C6 C6 174.3(3) 2_675
C5 N1 C1 C2 0.1(4) .
C7 N2 C10 O1 -178.9(2) .
C7 N2 C10 N3 0.9(3) .
C7 C8 C9 O2 179.4(2) .
C7 C8 C9 N3 0.4(3) .
C9 N3 C10 O1 179.7(2) .
C9 N3 C10 N2 -0.2(3) .
C10 N2 C7 C8 -1.0(3) .
C10 N3 C9 O2 -179.6(2) .
C10 N3 C9 C8 -0.5(3) .
